data_7008266
loop_
_publ_author_name
'Copping, Roy'
'Gaunt, Andrew J.'
'May, Iain'
'Sarsfield, Mark J.'
'Collison, David'
'Helliwell, Madeleine'
'Denniss, Iain S.'
'Apperley, David C.'

_publ_section_title
;
 Trivalent lanthanide lacunary phosphomolybdate complexes: a structural
 and spectroscopic study across the series [Ln(PMo11O39)2]11-.
;
_journal_issue 7
_journal_name_full 'Dalton transactions (Cambridge, England : 2003)'
_journal_page_first 1256
_journal_page_last 1262
_journal_paper_doi 10.1039/b500408j
_journal_year 2005
_chemical_formula_sum 'H99 Ho Mo22 N11 O105.5 P2'
_chemical_formula_weight 4279.45
_chemical_name_systematic
;
?
;
_space_group_IT_number 2
_symmetry_cell_setting triclinic
_symmetry_space_group_name_Hall '-P 1'
_symmetry_space_group_name_H-M 'P -1'
_atom_sites_solution_hydrogens geom
_atom_sites_solution_primary direct
_atom_sites_solution_secondary difmap
_audit_creation_method SHELXL-97
_cell_angle_alpha 70.4500(10)
_cell_angle_beta 82.2650(10)
_cell_angle_gamma 83.7640(10)
_cell_formula_units_Z 2
_cell_length_a 13.4461(7)
_cell_length_b 19.5315(10)
_cell_length_c 19.6886(10)
_cell_measurement_reflns_used 7570
_cell_measurement_temperature 100(2)
_cell_measurement_theta_max 28.2705
_cell_measurement_theta_min 2.218
_cell_volume 4817.0(4)
_computing_cell_refinement 'SAINT, Bruker'
_computing_data_collection 'SMART, Bruker'
_computing_data_reduction 'SAINT, Bruker'
_computing_molecular_graphics 'XSHELL, Bruker'
_computing_publication_material 'XP, Bruker; Diamond 2.1e, Bruker'
_computing_structure_refinement 'SHELXL-97 (Sheldrick, 1997)'
_computing_structure_solution 'SHELXS-97 (Sheldrick, 1990)'
_diffrn_ambient_temperature 100(2)
_diffrn_measured_fraction_theta_full 0.890
_diffrn_measured_fraction_theta_max 0.890
_diffrn_measurement_device_type 'SMART platform CCD'
_diffrn_measurement_method 'omega scans'
_diffrn_radiation_monochromator graphite
_diffrn_radiation_source 'fine-focus sealed tube'
_diffrn_radiation_type MoK\a
_diffrn_radiation_wavelength 0.71073
_diffrn_reflns_av_R_equivalents 0.0834
_diffrn_reflns_av_sigmaI/netI 0.0723
_diffrn_reflns_limit_h_max 17
_diffrn_reflns_limit_h_min -17
_diffrn_reflns_limit_k_max 25
_diffrn_reflns_limit_k_min -24
_diffrn_reflns_limit_l_max 25
_diffrn_reflns_limit_l_min -26
_diffrn_reflns_number 39031
_diffrn_reflns_theta_full 28.30
_diffrn_reflns_theta_max 28.30
_diffrn_reflns_theta_min 1.53
_exptl_absorpt_coefficient_mu 3.738
_exptl_absorpt_correction_T_max 0.5527
_exptl_absorpt_correction_T_min 0.4935
_exptl_absorpt_correction_type multi-scan
_exptl_absorpt_process_details 'SADABS, Bruker'
_exptl_crystal_colour yellow
_exptl_crystal_density_diffrn 2.950
_exptl_crystal_density_method 'not measured'
_exptl_crystal_description block
_exptl_crystal_F_000 4082
_exptl_crystal_size_max 0.22
_exptl_crystal_size_mid 0.20
_exptl_crystal_size_min 0.18
_refine_diff_density_max 4.300
_refine_diff_density_min -4.028
_refine_diff_density_rms 0.323
_refine_ls_extinction_method none
_refine_ls_goodness_of_fit_ref 1.035
_refine_ls_hydrogen_treatment mixed
_refine_ls_matrix_type full
_refine_ls_number_parameters 1083
_refine_ls_number_reflns 21296
_refine_ls_number_restraints 2
_refine_ls_restrained_S_all 1.035
_refine_ls_R_factor_all 0.0614
_refine_ls_R_factor_gt 0.0574
_refine_ls_shift/su_max 0.002
_refine_ls_shift/su_mean 0.000
_refine_ls_structure_factor_coef Fsqd
_refine_ls_weighting_details 'calc w=1/[\s^2^(Fo^2^)+(0.0908P)^2^+32.5439P] where P=(Fo^2^+2Fc^2^)/3'
_refine_ls_weighting_scheme calc
_refine_ls_wR_factor_gt 0.1509
_refine_ls_wR_factor_ref 0.1546
_reflns_number_gt 19277
_reflns_number_total 21296
_reflns_threshold_expression >2sigma(I)
_cod_data_source_file b500408j.txt
_cod_data_source_block ajg19p-1
_cod_depositor_comments
;
The following automatic conversions were performed:
'_symmetry_cell_setting' value 'Triclinic' changed to 'triclinic'
according to '/home/saulius/struct/CIF-dictionaries/cif_core.dic'
dictionary named 'cif_core.dic' version 2.4.1 from 2010-06-29.

Automatic conversion script
Id: cif_fix_enum 1527 2010-12-29 10:47:43Z saulius 
;
_cod_original_sg_symbol_H-M P-1
_cod_original_formula_sum 'H99 Ho Mo22 N11 O105.50 P2'
_cod_database_code 7008266

loop_
_symmetry_equiv_pos_as_xyz
'x, y, z'
'-x, -y, -z'

loop_
_atom_site_label
_atom_site_type_symbol
_atom_site_fract_x
_atom_site_fract_y
_atom_site_fract_z
_atom_site_U_iso_or_equiv
_atom_site_adp_type
_atom_site_occupancy
_atom_site_symmetry_multiplicity
_atom_site_calc_flag
_atom_site_refinement_flags
_atom_site_disorder_assembly
_atom_site_disorder_group
Ho1 Ho 0.24755(2) 0.494399(16) 0.220099(17) 0.01214(8) Uani 1 1 d . . .
Mo1 Mo 0.43863(4) 0.32819(3) 0.22757(3) 0.01133(12) Uani 1 1 d . . .
Mo2 Mo 0.20656(4) 0.31161(3) 0.19567(3) 0.01265(12) Uani 1 1 d . . .
Mo3 Mo 0.33234(4) 0.41757(3) 0.42252(3) 0.01226(12) Uani 1 1 d . . .
Mo4 Mo 0.07240(4) 0.40157(3) 0.40064(3) 0.01293(12) Uani 1 1 d . . .
Mo5 Mo 0.50974(4) 0.27850(3) 0.41655(3) 0.01236(12) Uani 1 1 d . . .
Mo6 Mo 0.00480(5) 0.25984(3) 0.35211(3) 0.01535(13) Uani 1 1 d . . .
Mo7 Mo 0.05875(5) 0.22652(3) 0.52335(3) 0.01542(13) Uani 1 1 d . . .
Mo8 Mo 0.31990(5) 0.24585(3) 0.55555(3) 0.01489(13) Uani 1 1 d . . .
Mo9 Mo 0.20012(5) 0.11975(3) 0.33235(3) 0.01372(12) Uani 1 1 d . . .
Mo10 Mo 0.44375(4) 0.13243(3) 0.35212(3) 0.01240(12) Uani 1 1 d . . .
Mo11 Mo 0.26894(5) 0.09026(3) 0.50186(3) 0.01314(12) Uani 1 1 d . . .
Mo12 Mo 0.06008(5) 0.62740(3) 0.09809(3) 0.01450(13) Uani 1 1 d . . .
Mo13 Mo 0.29435(5) 0.61678(3) 0.01930(3) 0.01298(12) Uani 1 1 d . . .
Mo14 Mo 0.17948(5) 0.65301(3) 0.31108(3) 0.01548(13) Uani 1 1 d . . .
Mo15 Mo 0.43204(5) 0.64011(3) 0.22434(3) 0.01303(12) Uani 1 1 d . . .
Mo16 Mo -0.00734(5) 0.75138(4) 0.20922(4) 0.01855(14) Uani 1 1 d . . .
Mo17 Mo 0.49016(5) 0.72753(3) 0.04114(3) 0.01563(13) Uani 1 1 d . . .
Mo18 Mo 0.43226(5) 0.83002(3) 0.15373(3) 0.01582(13) Uani 1 1 d . . .
Mo19 Mo 0.17157(5) 0.84279(3) 0.24146(3) 0.01647(13) Uani 1 1 d . . .
Mo20 Mo 0.28220(5) 0.82024(4) -0.06965(3) 0.02014(14) Uani 1 1 d . . .
Mo21 Mo 0.04617(5) 0.83467(3) 0.01249(4) 0.01922(14) Uani 1 1 d . . .
Mo22 Mo 0.23057(5) 0.92735(3) 0.04018(3) 0.01529(13) Uani 1 1 d . . .
N1 N 0.7263(14) 0.8229(10) 0.1027(10) 0.112(6) Uiso 1 1 d . . .
N2 N 0.6448(7) 0.0156(5) 0.7497(5) 0.050(2) Uiso 1 1 d . . .
N3 N 0.2508(15) 0.0648(11) 0.8433(11) 0.128(7) Uiso 1 1 d . . .
N4 N 0.0281(9) 0.0277(7) 0.6474(6) 0.065(3) Uiso 1 1 d . . .
N5 N 0.8458(9) 0.5749(6) 0.2242(7) 0.073(3) Uiso 1 1 d . . .
N6 N 0.4769(6) 0.8888(5) 0.3418(4) 0.0401(19) Uiso 1 1 d . . .
N7 N 0.8444(8) 0.5378(6) 0.0029(6) 0.056(3) Uiso 1 1 d . . .
N8 N 0.9537(6) 0.0556(5) 0.4481(4) 0.0348(17) Uiso 1 1 d . . .
N9 N 0.9447(8) 0.4481(5) 0.2212(5) 0.052(2) Uiso 1 1 d . . .
N10 N 0.0270(8) 0.5730(6) 0.9130(6) 0.053(2) Uiso 1 1 d . . .
N11 N 0.1254(8) 0.0476(6) 0.1617(6) 0.055(3) Uiso 1 1 d . . .
O1 O 0.3918(3) 0.4201(3) 0.2004(3) 0.0117(9) Uani 1 1 d . . .
O2 O 0.1937(4) 0.4060(3) 0.1786(3) 0.0158(10) Uani 1 1 d . . .
O3 O 0.3181(4) 0.4506(3) 0.3300(3) 0.0148(10) Uani 1 1 d . . .
O4 O 0.1245(4) 0.4367(3) 0.3108(3) 0.0150(10) Uani 1 1 d . . .
O5 O 0.5441(4) 0.3294(3) 0.1687(3) 0.0185(10) Uani 1 1 d . . .
O6 O 0.3450(4) 0.3021(3) 0.1702(2) 0.0128(9) Uani 1 1 d . . .
O7 O 0.1613(4) 0.3027(3) 0.1230(3) 0.0206(11) Uani 1 1 d . . .
O8 O 0.4913(4) 0.3232(3) 0.3114(3) 0.0143(10) Uani 1 1 d . . .
O9 O 0.2828(3) 0.3125(3) 0.2960(2) 0.0120(9) Uani 1 1 d . . .
O10 O 0.4676(4) 0.3793(3) 0.4157(3) 0.0150(10) Uani 1 1 d . . .
O11 O 0.0809(4) 0.2965(3) 0.2656(3) 0.0162(10) Uani 1 1 d . . .
O12 O 0.3458(4) 0.4926(3) 0.4441(3) 0.0196(11) Uani 1 1 d . . .
O13 O -0.0099(4) 0.4697(3) 0.4147(3) 0.0203(11) Uani 1 1 d . . .
O14 O 0.1840(4) 0.4072(3) 0.4439(3) 0.0151(10) Uani 1 1 d . . .
O15 O -0.0262(4) 0.3499(3) 0.3682(3) 0.0154(10) Uani 1 1 d . . .
O16 O 0.0257(4) 0.3246(3) 0.4990(3) 0.0164(10) Uani 1 1 d . . .
O17 O 0.3265(3) 0.2933(3) 0.4221(3) 0.0116(9) Uani 1 1 d . . .
O18 O 0.3271(4) 0.3453(3) 0.5290(3) 0.0169(10) Uani 1 1 d . . .
O19 O 0.1493(4) 0.2839(3) 0.4018(3) 0.0132(9) Uani 1 1 d . . .
O20 O -0.1060(4) 0.2451(3) 0.3284(3) 0.0205(11) Uani 1 1 d . . .
O21 O 0.2174(4) 0.1981(3) 0.2517(3) 0.0168(10) Uani 1 1 d . . .
O22 O 0.6354(4) 0.2821(3) 0.4151(3) 0.0179(10) Uani 1 1 d . . .
O23 O 0.4463(4) 0.2142(2) 0.2748(3) 0.0134(9) Uani 1 1 d . . .
O24 O 0.5505(4) 0.0816(3) 0.3365(3) 0.0179(10) Uani 1 1 d . . .
O25 O 0.3460(4) 0.0903(3) 0.3218(3) 0.0173(10) Uani 1 1 d . . .
O26 O 0.4985(4) 0.1913(3) 0.4028(3) 0.0153(10) Uani 1 1 d . . .
O27 O 0.2840(3) 0.1875(3) 0.3885(2) 0.0109(9) Uani 1 1 d . . .
O28 O 0.4675(4) 0.2471(3) 0.5131(3) 0.0174(10) Uani 1 1 d . . .
O29 O 0.0799(4) 0.1660(3) 0.3620(3) 0.0165(10) Uani 1 1 d . . .
O30 O 0.1830(4) 0.2475(3) 0.5583(3) 0.0158(10) Uani 1 1 d . . .
O31 O -0.0211(4) 0.2148(3) 0.4589(3) 0.0176(10) Uani 1 1 d . . .
O32 O -0.0106(4) 0.1903(3) 0.6034(3) 0.0215(11) Uani 1 1 d . . .
O33 O 0.3389(4) 0.2165(3) 0.6447(3) 0.0209(11) Uani 1 1 d . . .
O34 O 0.1458(4) 0.1415(3) 0.5183(3) 0.0160(10) Uani 1 1 d . . .
O35 O 0.3302(4) 0.1551(3) 0.5356(3) 0.0170(10) Uani 1 1 d . . .
O36 O 0.2103(4) 0.0607(3) 0.4347(3) 0.0150(10) Uani 1 1 d . . .
O37 O 0.1571(4) 0.0576(3) 0.3025(3) 0.0206(11) Uani 1 1 d . . .
O38 O 0.3984(4) 0.0738(3) 0.4517(3) 0.0156(10) Uani 1 1 d . . .
O39 O 0.2646(4) 0.0134(3) 0.5755(3) 0.0191(11) Uani 1 1 d . . .
O1A O 0.1009(4) 0.5485(3) 0.1647(3) 0.0160(10) Uani 1 1 d . . .
O2A O 0.2979(4) 0.5358(3) 0.0949(3) 0.0148(10) Uani 1 1 d . . .
O3A O 0.1834(4) 0.5835(3) 0.2732(3) 0.0148(10) Uani 1 1 d . . .
O4A O 0.3722(4) 0.5743(3) 0.2062(3) 0.0144(10) Uani 1 1 d . . .
O5A O -0.0498(4) 0.6050(3) 0.0801(3) 0.0224(11) Uani 1 1 d . . .
O6A O 0.1481(4) 0.6157(3) 0.0191(3) 0.0149(10) Uani 1 1 d . . .
O7A O 0.3292(4) 0.5844(3) -0.0505(3) 0.0193(11) Uani 1 1 d . . .
O8A O 0.0049(4) 0.6770(3) 0.1691(3) 0.0180(10) Uani 1 1 d . . .
O9A O 0.2135(4) 0.6668(3) 0.1072(2) 0.0116(9) Uani 1 1 d . . .
O10A O 0.0398(4) 0.6867(3) 0.2982(3) 0.0172(10) Uani 1 1 d . . .
O11A O 0.4126(4) 0.6531(3) 0.0322(3) 0.0154(10) Uani 1 1 d . . .
O12A O 0.1689(5) 0.6104(3) 0.4019(3) 0.0230(12) Uani 1 1 d . . .
O13A O 0.5154(4) 0.5908(3) 0.2850(3) 0.0184(10) Uani 1 1 d . . .
O14A O 0.3226(4) 0.6633(3) 0.2857(3) 0.0158(10) Uani 1 1 d . . .
O15A O 0.5220(4) 0.6577(3) 0.1333(3) 0.0142(9) Uani 1 1 d . . .
O16A O 0.4776(4) 0.7404(3) 0.2160(3) 0.0140(9) Uani 1 1 d . . .
O17A O 0.5979(4) 0.7176(3) -0.0106(3) 0.0182(10) Uani 1 1 d . . .
O18A O 0.1846(4) 0.7588(3) 0.3158(3) 0.0164(10) Uiso 1 1 d . . .
O19A O 0.3490(4) 0.7334(3) 0.1306(3) 0.0123(9) Uani 1 1 d . . .
O20A O 0.1730(3) 0.7427(3) 0.1902(2) 0.0116(9) Uani 1 1 d . . .
O21A O 0.2672(4) 0.7241(3) -0.0451(3) 0.0172(10) Uani 1 1 d . . .
O22A O -0.1317(4) 0.7576(3) 0.2383(3) 0.0263(12) Uani 1 1 d . . .
O23A O 0.0410(4) 0.7374(3) 0.0307(3) 0.0179(10) Uani 1 1 d . . .
O24A O -0.0616(4) 0.8705(3) -0.0259(3) 0.0240(12) Uani 1 1 d . . .
O25A O 0.1405(4) 0.8455(3) -0.0730(3) 0.0219(11) Uani 1 1 d . . .
O26A O 0.0004(4) 0.8194(3) 0.1135(3) 0.0177(10) Uani 1 1 d . . .
O27A O 0.2111(4) 0.8029(3) 0.0555(3) 0.0136(9) Uani 1 1 d . . .
O28A O 0.0357(4) 0.8304(3) 0.2367(3) 0.0177(10) Uani 1 1 d . . .
O29A O 0.4113(4) 0.7944(3) -0.0277(3) 0.0176(10) Uani 1 1 d . . .
O30A O 0.3188(4) 0.8365(3) 0.2168(3) 0.0159(10) Uani 1 1 d . . .
O31A O 0.5193(4) 0.8017(3) 0.0748(3) 0.0152(10) Uani 1 1 d . . .
O32A O 0.5094(4) 0.8877(3) 0.1648(3) 0.0233(11) Uani 1 1 d . . .
O33A O 0.1612(4) 0.9086(3) 0.2813(3) 0.0240(12) Uani 1 1 d . . .
O34A O 0.3582(4) 0.8903(3) 0.0768(3) 0.0173(10) Uani 1 1 d . . .
O35A O 0.1774(4) 0.9018(3) 0.1381(3) 0.0165(10) Uani 1 1 d . . .
O36A O 0.2858(4) 0.9119(3) -0.0492(3) 0.0169(10) Uani 1 1 d . . .
O37A O 0.3236(5) 0.8478(3) -0.1591(3) 0.0249(12) Uani 1 1 d . . .
O38A O 0.0999(4) 0.9244(3) 0.0135(3) 0.0185(10) Uani 1 1 d . . .
O39A O 0.2404(4) 1.0185(3) 0.0162(3) 0.0215(11) Uani 1 1 d . . .
O1S O 0.2879(9) 0.1289(7) 0.0750(6) 0.085(3) Uiso 1 1 d . . .
O2S O 0.0362(6) 0.1708(5) 0.1830(4) 0.054(2) Uiso 1 1 d . . .
O3S O 0.4219(6) 0.1579(4) 0.1549(4) 0.0416(16) Uiso 1 1 d . . .
O4S O 0.0472(6) 0.0271(4) 0.8745(4) 0.0448(17) Uiso 1 1 d . . .
O5S O 0.1485(10) 0.1119(7) 0.7009(7) 0.036(3) Uiso 0.50 1 d P . .
O6S O 0.4382(10) 0.9726(7) 0.8330(7) 0.032(3) Uiso 0.50 1 d P . .
O7S O 0.2387(7) 0.8725(5) 0.5375(5) 0.055(2) Uiso 1 1 d . . .
O8S O 0.4271(5) 0.9259(3) 0.4672(3) 0.0281(13) Uiso 1 1 d . . .
O9S O 0.4013(5) 0.7519(4) 0.3670(4) 0.0356(15) Uiso 1 1 d . . .
O10S O 0.5001(5) 0.6162(4) 0.4249(3) 0.0335(14) Uiso 1 1 d . . .
O11S O 0.6599(5) 0.9605(4) 0.2937(4) 0.0388(15) Uiso 1 1 d . . .
O12S O 0.8914(5) 0.6083(4) 0.4044(3) 0.0311(13) Uiso 1 1 d . . .
O13S O 0.7652(5) 0.5697(3) 0.2921(3) 0.0267(12) Uiso 1 1 d . . .
O14S O 0.7294(7) 0.5721(5) 0.3467(5) 0.063(2) Uiso 1 1 d . . .
O15S O 0.8913(14) 0.0816(10) 0.2352(9) 0.059(4) Uiso 0.50 1 d P . .
O16S O 0.7439(5) 0.2892(4) 0.2069(4) 0.0399(16) Uiso 1 1 d . . .
O17S O 0.7354(7) 0.1518(5) 0.3142(5) 0.060(2) Uiso 1 1 d . . .
O18S O 0.5376(5) 0.5141(4) 0.1064(4) 0.0358(15) Uiso 1 1 d . . .
O19S O 0.7255(8) 0.6140(6) 0.1171(5) 0.070(3) Uiso 1 1 d . . .
O20S O 0.7603(5) 0.3793(4) 0.2908(3) 0.0332(14) Uiso 1 1 d . . .
O21S O 0.8020(5) 0.3634(4) 0.4664(4) 0.0367(15) Uiso 1 1 d . . .
O22S O 0.8175(6) 0.7381(4) 0.0096(4) 0.0487(19) Uiso 1 1 d . . .
O23S O 0.6702(8) 0.7163(6) 0.2476(6) 0.072(3) Uiso 1 1 d . . .
O24S O 0.7722(5) 0.2182(4) 0.5507(3) 0.0319(14) Uiso 1 1 d . . .
O25S O 0.6238(5) 0.4554(4) 0.4352(3) 0.0314(13) Uiso 1 1 d . . .
O26S O 0.5842(4) 0.4609(3) 0.2603(3) 0.0251(12) Uiso 1 1 d . . .
O27S O 0.0790(5) 0.7116(4) 0.8833(4) 0.0368(15) Uiso 1 1 d . . .
O28S O 0.5278(6) 0.9502(5) 0.9619(5) 0.054(2) Uiso 1 1 d . . .
O29S O 0.3704(6) 0.4267(5) 0.0365(4) 0.053(2) Uiso 1 1 d . . .
P1 P 0.26069(12) 0.27008(9) 0.37615(9) 0.0102(3) Uani 1 1 d . . .
P1A P 0.23663(13) 0.73555(9) 0.12082(9) 0.0109(3) Uani 1 1 d . . .

loop_
_atom_site_aniso_label
_atom_site_aniso_U_11
_atom_site_aniso_U_22
_atom_site_aniso_U_33
_atom_site_aniso_U_23
_atom_site_aniso_U_13
_atom_site_aniso_U_12
Ho1 0.01114(16) 0.01068(16) 0.01730(15) -0.00869(11) -0.00072(11) 0.00012(11)
Mo1 0.0105(3) 0.0095(3) 0.0153(3) -0.0068(2) 0.0007(2) 0.0000(2)
Mo2 0.0134(3) 0.0112(3) 0.0169(3) -0.0087(2) -0.0028(2) -0.0011(2)
Mo3 0.0122(3) 0.0114(3) 0.0174(3) -0.0101(2) -0.0019(2) -0.0005(2)
Mo4 0.0100(3) 0.0125(3) 0.0195(3) -0.0104(2) 0.0005(2) 0.0001(2)
Mo5 0.0107(3) 0.0107(3) 0.0183(3) -0.0079(2) -0.0026(2) -0.0001(2)
Mo6 0.0098(3) 0.0167(3) 0.0248(3) -0.0137(2) 0.0003(2) -0.0033(2)
Mo7 0.0133(3) 0.0141(3) 0.0203(3) -0.0098(2) 0.0045(2) -0.0014(2)
Mo8 0.0173(3) 0.0149(3) 0.0158(3) -0.0092(2) -0.0015(2) -0.0022(2)
Mo9 0.0162(3) 0.0114(3) 0.0178(3) -0.0099(2) -0.0005(2) -0.0036(2)
Mo10 0.0128(3) 0.0089(3) 0.0170(3) -0.0076(2) 0.0016(2) 0.0000(2)
Mo11 0.0143(3) 0.0110(3) 0.0157(3) -0.0075(2) 0.0011(2) -0.0008(2)
Mo12 0.0104(3) 0.0127(3) 0.0221(3) -0.0073(2) -0.0036(2) -0.0006(2)
Mo13 0.0151(3) 0.0115(3) 0.0151(3) -0.0088(2) 0.0004(2) -0.0007(2)
Mo14 0.0224(3) 0.0099(3) 0.0153(3) -0.0077(2) 0.0010(2) 0.0015(2)
Mo15 0.0132(3) 0.0104(3) 0.0186(3) -0.0079(2) -0.0044(2) 0.0000(2)
Mo16 0.0111(3) 0.0210(3) 0.0264(3) -0.0138(3) 0.0022(2) 0.0016(2)
Mo17 0.0115(3) 0.0194(3) 0.0199(3) -0.0123(2) 0.0023(2) -0.0033(2)
Mo18 0.0156(3) 0.0108(3) 0.0248(3) -0.0097(2) -0.0050(2) -0.0009(2)
Mo19 0.0229(3) 0.0112(3) 0.0182(3) -0.0097(2) -0.0004(2) 0.0005(2)
Mo20 0.0308(4) 0.0137(3) 0.0156(3) -0.0060(2) -0.0003(2) 0.0011(2)
Mo21 0.0167(3) 0.0125(3) 0.0303(3) -0.0075(2) -0.0102(3) 0.0027(2)
Mo22 0.0166(3) 0.0103(3) 0.0197(3) -0.0059(2) -0.0021(2) -0.0005(2)
O1 0.007(2) 0.010(2) 0.019(2) -0.0075(18) 0.0008(17) -0.0008(17)
O2 0.021(3) 0.009(2) 0.018(2) -0.0061(18) -0.005(2) 0.0034(19)
O3 0.014(2) 0.011(2) 0.023(2) -0.0089(19) -0.0031(19) -0.0027(18)
O4 0.013(2) 0.014(2) 0.019(2) -0.0071(19) -0.0012(19) -0.0030(18)
O5 0.017(3) 0.018(3) 0.019(2) -0.0056(19) 0.004(2) 0.000(2)
O6 0.011(2) 0.017(2) 0.014(2) -0.0114(18) 0.0027(17) 0.0005(18)
O7 0.022(3) 0.020(3) 0.025(3) -0.012(2) -0.004(2) -0.006(2)
O8 0.009(2) 0.014(2) 0.022(2) -0.0078(19) -0.0034(19) -0.0005(18)
O9 0.010(2) 0.013(2) 0.017(2) -0.0088(18) -0.0020(18) 0.0001(17)
O10 0.018(3) 0.011(2) 0.019(2) -0.0092(18) -0.0030(19) -0.0001(18)
O11 0.014(2) 0.013(2) 0.024(3) -0.0080(19) -0.004(2) -0.0045(19)
O12 0.022(3) 0.014(3) 0.028(3) -0.013(2) -0.007(2) 0.000(2)
O13 0.018(3) 0.015(3) 0.030(3) -0.013(2) 0.001(2) 0.001(2)
O14 0.016(2) 0.015(2) 0.019(2) -0.0127(19) 0.0025(19) -0.0010(18)
O15 0.009(2) 0.015(2) 0.027(3) -0.013(2) 0.0003(19) -0.0020(18)
O16 0.016(3) 0.013(2) 0.022(2) -0.0103(19) 0.001(2) 0.0032(19)
O17 0.009(2) 0.012(2) 0.018(2) -0.0088(18) -0.0032(18) -0.0005(17)
O18 0.019(3) 0.015(2) 0.021(2) -0.0108(19) 0.000(2) -0.0052(19)
O19 0.010(2) 0.017(2) 0.018(2) -0.0120(19) 0.0008(18) -0.0024(18)
O20 0.012(2) 0.022(3) 0.034(3) -0.018(2) 0.000(2) -0.004(2)
O21 0.020(3) 0.012(2) 0.020(2) -0.0077(19) 0.000(2) -0.0050(19)
O22 0.015(3) 0.015(3) 0.027(3) -0.010(2) -0.004(2) -0.0025(19)
O23 0.018(3) 0.006(2) 0.017(2) -0.0061(17) 0.0007(18) -0.0005(17)
O24 0.017(3) 0.013(2) 0.025(3) -0.008(2) 0.000(2) -0.0005(19)
O25 0.021(3) 0.009(2) 0.025(3) -0.0114(19) 0.003(2) -0.0010(19)
O26 0.018(3) 0.008(2) 0.021(2) -0.0055(18) -0.0026(19) -0.0002(18)
O27 0.009(2) 0.010(2) 0.016(2) -0.0091(17) 0.0025(17) -0.0006(17)
O28 0.022(3) 0.015(3) 0.018(2) -0.0080(19) -0.005(2) -0.003(2)
O29 0.014(2) 0.015(2) 0.023(3) -0.0091(19) -0.001(2) -0.0056(19)
O30 0.012(2) 0.017(3) 0.022(2) -0.0100(19) 0.0002(19) -0.0016(18)
O31 0.015(3) 0.017(3) 0.022(3) -0.011(2) 0.004(2) -0.0033(19)
O32 0.022(3) 0.018(3) 0.025(3) -0.010(2) 0.007(2) -0.004(2)
O33 0.027(3) 0.020(3) 0.020(3) -0.011(2) -0.006(2) -0.001(2)
O34 0.016(3) 0.013(2) 0.021(2) -0.0089(19) 0.0020(19) -0.0038(19)
O35 0.020(3) 0.013(2) 0.021(2) -0.0096(19) -0.001(2) -0.0011(19)
O36 0.017(3) 0.011(2) 0.019(2) -0.0092(18) 0.0014(19) -0.0035(18)
O37 0.025(3) 0.017(3) 0.024(3) -0.011(2) -0.001(2) -0.007(2)
O38 0.017(3) 0.011(2) 0.019(2) -0.0061(18) -0.0012(19) 0.0013(18)
O39 0.023(3) 0.016(3) 0.018(2) -0.0078(19) 0.004(2) 0.000(2)
O1A 0.011(2) 0.015(2) 0.023(2) -0.0053(19) -0.0036(19) -0.0026(18)
O2A 0.015(2) 0.013(2) 0.018(2) -0.0075(18) -0.0023(19) -0.0009(18)
O3A 0.013(2) 0.010(2) 0.024(2) -0.0100(19) -0.0007(19) 0.0026(18)
O4A 0.015(2) 0.013(2) 0.018(2) -0.0095(18) 0.0035(19) -0.0003(18)
O5A 0.016(3) 0.020(3) 0.036(3) -0.014(2) -0.006(2) -0.002(2)
O6A 0.014(2) 0.015(2) 0.020(2) -0.0103(19) -0.0037(19) 0.0001(18)
O7A 0.031(3) 0.012(2) 0.020(2) -0.0108(19) -0.001(2) -0.003(2)
O8A 0.016(3) 0.017(3) 0.022(3) -0.010(2) -0.003(2) 0.0037(19)
O9A 0.014(2) 0.010(2) 0.014(2) -0.0078(17) -0.0006(18) 0.0011(17)
O10A 0.012(2) 0.014(2) 0.024(3) -0.0070(19) 0.0038(19) 0.0005(18)
O11A 0.014(2) 0.015(2) 0.020(2) -0.0098(19) -0.0008(19) -0.0002(19)
O12A 0.035(3) 0.019(3) 0.014(2) -0.008(2) 0.002(2) 0.006(2)
O13A 0.018(3) 0.020(3) 0.021(3) -0.011(2) -0.004(2) -0.001(2)
O14A 0.019(3) 0.011(2) 0.020(2) -0.0093(19) -0.0008(19) 0.0016(18)
O15A 0.010(2) 0.015(2) 0.020(2) -0.0109(19) 0.0019(18) 0.0006(18)
O16A 0.014(2) 0.012(2) 0.019(2) -0.0078(18) -0.0033(19) -0.0009(18)
O17A 0.018(3) 0.017(3) 0.022(3) -0.011(2) 0.002(2) -0.002(2)
O19A 0.010(2) 0.012(2) 0.019(2) -0.0092(18) -0.0025(18) -0.0008(17)
O20A 0.010(2) 0.014(2) 0.015(2) -0.0103(18) 0.0006(17) 0.0009(17)
O21A 0.020(3) 0.016(3) 0.019(2) -0.0116(19) -0.001(2) 0.003(2)
O22A 0.012(3) 0.032(3) 0.038(3) -0.020(3) 0.006(2) 0.005(2)
O23A 0.019(3) 0.015(3) 0.023(3) -0.010(2) -0.006(2) 0.002(2)
O24A 0.022(3) 0.018(3) 0.034(3) -0.010(2) -0.009(2) 0.001(2)
O25A 0.023(3) 0.022(3) 0.021(3) -0.009(2) -0.007(2) 0.009(2)
O26A 0.016(3) 0.014(3) 0.025(3) -0.009(2) -0.006(2) 0.0012(19)
O27A 0.012(2) 0.012(2) 0.018(2) -0.0064(18) -0.0011(18) 0.0008(18)
O28A 0.019(3) 0.015(2) 0.023(3) -0.012(2) -0.001(2) 0.0032(19)
O29A 0.019(3) 0.019(3) 0.016(2) -0.0086(19) 0.0021(19) -0.002(2)
O30A 0.019(3) 0.014(2) 0.018(2) -0.0103(19) 0.0031(19) 0.0000(19)
O31A 0.013(2) 0.012(2) 0.022(2) -0.0078(19) -0.0001(19) -0.0014(18)
O32A 0.026(3) 0.016(3) 0.033(3) -0.013(2) -0.004(2) -0.003(2)
O33A 0.028(3) 0.019(3) 0.029(3) -0.017(2) 0.001(2) 0.006(2)
O34A 0.016(3) 0.016(3) 0.021(2) -0.0076(19) 0.000(2) -0.0045(19)
O35A 0.020(3) 0.014(2) 0.018(2) -0.0082(19) -0.0008(19) -0.0001(19)
O36A 0.020(3) 0.011(2) 0.019(2) -0.0043(18) -0.001(2) 0.0006(19)
O37A 0.035(3) 0.022(3) 0.016(2) -0.006(2) 0.002(2) 0.002(2)
O38A 0.018(3) 0.015(3) 0.023(3) -0.008(2) -0.006(2) 0.006(2)
O39A 0.022(3) 0.011(3) 0.031(3) -0.008(2) -0.003(2) 0.000(2)
P1 0.0100(8) 0.0098(8) 0.0144(8) -0.0090(6) -0.0005(6) -0.0009(6)
P1A 0.0099(8) 0.0099(8) 0.0151(8) -0.0075(6) -0.0016(6) 0.0008(6)

loop_
_atom_type_symbol
_atom_type_description
_atom_type_scat_dispersion_real
_atom_type_scat_dispersion_imag
_atom_type_scat_source
N N 0.0061 0.0033 'International Tables Vol C Tables 4.2.6.8 and 6.1.1.4'
H H 0.0000 0.0000 'International Tables Vol C Tables 4.2.6.8 and 6.1.1.4'
O O 0.0106 0.0060 'International Tables Vol C Tables 4.2.6.8 and 6.1.1.4'
P P 0.1023 0.0942 'International Tables Vol C Tables 4.2.6.8 and 6.1.1.4'
Mo Mo -1.6832 0.6857 'International Tables Vol C Tables 4.2.6.8 and 6.1.1.4'
Ho Ho -0.2175 4.6783 'International Tables Vol C Tables 4.2.6.8 and 6.1.1.4'

loop_
_geom_angle_atom_site_label_1
_geom_angle_atom_site_label_2
_geom_angle_atom_site_label_3
_geom_angle
_geom_angle_site_symmetry_1
_geom_angle_site_symmetry_3
_geom_angle_publ_flag
O3 Ho1 O4 71.66(17) . . ?
O3 Ho1 O4A 75.95(17) . . ?
O4 Ho1 O4A 137.11(17) . . ?
O3 Ho1 O3A 78.86(17) . . ?
O4 Ho1 O3A 75.94(17) . . ?
O4A Ho1 O3A 70.79(17) . . ?
O3 Ho1 O2A 139.78(17) . . ?
O4 Ho1 O2A 145.72(17) . . ?
O4A Ho1 O2A 75.33(17) . . ?
O3A Ho1 O2A 116.61(17) . . ?
O3 Ho1 O2 116.10(17) . . ?
O4 Ho1 O2 75.60(17) . . ?
O4A Ho1 O2 145.59(17) . . ?
O3A Ho1 O2 140.95(17) . . ?
O2A Ho1 O2 76.39(17) . . ?
O3 Ho1 O1A 144.48(18) . . ?
O4 Ho1 O1A 79.65(17) . . ?
O4A Ho1 O1A 115.08(17) . . ?
O3A Ho1 O1A 74.13(17) . . ?
O2A Ho1 O1A 74.29(17) . . ?
O2 Ho1 O1A 74.91(17) . . ?
O3 Ho1 O1 74.37(17) . . ?
O4 Ho1 O1 115.91(17) . . ?
O4A Ho1 O1 80.35(16) . . ?
O3A Ho1 O1 144.52(17) . . ?
O2A Ho1 O1 73.55(17) . . ?
O2 Ho1 O1 73.14(17) . . ?
O1A Ho1 O1 138.87(17) . . ?
O5 Mo1 O1 102.7(2) . . ?
O5 Mo1 O8 102.3(2) . . ?
O1 Mo1 O8 99.6(2) . . ?
O5 Mo1 O6 96.7(2) . . ?
O1 Mo1 O6 92.1(2) . . ?
O8 Mo1 O6 154.9(2) . . ?
O5 Mo1 O23 94.7(2) . . ?
O1 Mo1 O23 161.5(2) . . ?
O8 Mo1 O23 82.6(2) . . ?
O6 Mo1 O23 79.6(2) . . ?
O5 Mo1 O9 168.5(2) . . ?
O1 Mo1 O9 82.12(19) . . ?
O8 Mo1 O9 87.08(19) . . ?
O6 Mo1 O9 72.45(17) . . ?
O23 Mo1 O9 79.65(18) . . ?
O7 Mo2 O2 102.8(2) . . ?
O7 Mo2 O6 101.0(2) . . ?
O2 Mo2 O6 98.4(2) . . ?
O7 Mo2 O11 99.6(2) . . ?
O2 Mo2 O11 91.9(2) . . ?
O6 Mo2 O11 154.2(2) . . ?
O7 Mo2 O21 94.1(2) . . ?
O2 Mo2 O21 161.1(2) . . ?
O6 Mo2 O21 86.4(2) . . ?
O11 Mo2 O21 76.8(2) . . ?
O7 Mo2 O9 173.3(2) . . ?
O2 Mo2 O9 82.7(2) . . ?
O6 Mo2 O9 74.15(18) . . ?
O11 Mo2 O9 83.94(18) . . ?
O21 Mo2 O9 81.05(18) . . ?
O12 Mo3 O3 104.5(2) . . ?
O12 Mo3 O10 101.1(2) . . ?
O3 Mo3 O10 98.0(2) . . ?
O12 Mo3 O14 102.5(2) . . ?
O3 Mo3 O14 89.3(2) . . ?
O10 Mo3 O14 152.7(2) . . ?
O12 Mo3 O18 95.7(2) . . ?
O3 Mo3 O18 158.8(2) . . ?
O10 Mo3 O18 83.8(2) . . ?
O14 Mo3 O18 80.3(2) . . ?
O12 Mo3 O17 165.3(2) . . ?
O3 Mo3 O17 89.91(19) . . ?
O10 Mo3 O17 73.55(18) . . ?
O14 Mo3 O17 80.18(18) . . ?
O18 Mo3 O17 70.30(17) . . ?
O13 Mo4 O4 104.9(2) . . ?
O13 Mo4 O14 103.9(2) . . ?
O4 Mo4 O14 97.2(2) . . ?
O13 Mo4 O15 97.6(2) . . ?
O4 Mo4 O15 89.4(2) . . ?
O14 Mo4 O15 155.1(2) . . ?
O13 Mo4 O16 94.3(2) . . ?
O4 Mo4 O16 158.9(2) . . ?
O14 Mo4 O16 86.3(2) . . ?
O15 Mo4 O16 79.5(2) . . ?
O13 Mo4 O19 163.2(2) . . ?
O4 Mo4 O19 88.2(2) . . ?
O14 Mo4 O19 84.51(19) . . ?
O15 Mo4 O19 71.63(18) . . ?
O16 Mo4 O19 71.35(18) . . ?
O22 Mo5 O28 102.9(2) . . ?
O22 Mo5 O26 103.6(2) . . ?
O28 Mo5 O26 95.4(2) . . ?
O22 Mo5 O10 98.2(2) . . ?
O28 Mo5 O10 88.2(2) . . ?
O26 Mo5 O10 156.4(2) . . ?
O22 Mo5 O8 101.4(2) . . ?
O28 Mo5 O8 154.8(2) . . ?
O26 Mo5 O8 85.4(2) . . ?
O10 Mo5 O8 81.7(2) . . ?
O22 Mo5 O17 170.2(2) . . ?
O28 Mo5 O17 75.7(2) . . ?
O26 Mo5 O17 86.16(19) . . ?
O10 Mo5 O17 72.16(18) . . ?
O8 Mo5 O17 79.23(18) . . ?
O20 Mo6 O11 104.1(2) . . ?
O20 Mo6 O15 101.7(2) . . ?
O11 Mo6 O15 95.5(2) . . ?
O20 Mo6 O29 101.0(2) . . ?
O11 Mo6 O29 87.6(2) . . ?
O15 Mo6 O29 155.6(2) . . ?
O20 Mo6 O31 98.9(2) . . ?
O11 Mo6 O31 156.1(2) . . ?
O15 Mo6 O31 86.2(2) . . ?
O29 Mo6 O31 81.5(2) . . ?
O20 Mo6 O19 171.6(2) . . ?
O11 Mo6 O19 83.32(19) . . ?
O15 Mo6 O19 73.23(19) . . ?
O29 Mo6 O19 83.11(19) . . ?
O31 Mo6 O19 74.34(19) . . ?
O32 Mo7 O16 104.3(2) . . ?
O32 Mo7 O31 101.4(3) . . ?
O16 Mo7 O31 93.3(2) . . ?
O32 Mo7 O34 100.2(2) . . ?
O16 Mo7 O34 153.7(2) . . ?
O31 Mo7 O34 90.9(2) . . ?
O32 Mo7 O30 100.3(2) . . ?
O16 Mo7 O30 85.9(2) . . ?
O31 Mo7 O30 157.7(2) . . ?
O34 Mo7 O30 80.5(2) . . ?
O32 Mo7 O19 175.9(2) . . ?
O16 Mo7 O19 73.42(19) . . ?
O31 Mo7 O19 75.42(19) . . ?
O34 Mo7 O19 82.61(18) . . ?
O30 Mo7 O19 83.06(18) . . ?
O33 Mo8 O30 103.0(3) . . ?
O33 Mo8 O18 103.1(2) . . ?
O30 Mo8 O18 96.3(2) . . ?
O33 Mo8 O35 101.3(2) . . ?
O30 Mo8 O35 88.6(2) . . ?
O18 Mo8 O35 153.2(2) . . ?
O33 Mo8 O28 98.0(2) . . ?
O30 Mo8 O28 158.3(2) . . ?
O18 Mo8 O28 84.0(2) . . ?
O35 Mo8 O28 82.0(2) . . ?
O33 Mo8 O17 169.1(2) . . ?
O30 Mo8 O17 87.72(19) . . ?
O18 Mo8 O17 73.41(19) . . ?
O35 Mo8 O17 80.54(19) . . ?
O28 Mo8 O17 71.54(17) . . ?
O37 Mo9 O21 103.9(2) . . ?
O37 Mo9 O29 102.3(2) . . ?
O21 Mo9 O29 89.7(2) . . ?
O37 Mo9 O36 99.8(2) . . ?
O21 Mo9 O36 156.0(2) . . ?
O29 Mo9 O36 88.7(2) . . ?
O37 Mo9 O25 98.2(2) . . ?
O21 Mo9 O25 90.1(2) . . ?
O29 Mo9 O25 158.9(2) . . ?
O36 Mo9 O25 83.0(2) . . ?
O37 Mo9 O27 168.1(2) . . ?
O21 Mo9 O27 84.66(19) . . ?
O29 Mo9 O27 85.77(18) . . ?
O36 Mo9 O27 71.39(18) . . ?
O25 Mo9 O27 73.25(18) . . ?
O24 Mo10 O23 104.6(2) . . ?
O24 Mo10 O25 101.7(2) . . ?
O23 Mo10 O25 95.3(2) . . ?
O24 Mo10 O38 100.0(2) . . ?
O23 Mo10 O38 154.1(2) . . ?
O25 Mo10 O38 87.2(2) . . ?
O24 Mo10 O26 99.7(2) . . ?
O23 Mo10 O26 85.6(2) . . ?
O25 Mo10 O26 157.6(2) . . ?
O38 Mo10 O26 82.6(2) . . ?
O24 Mo10 O27 171.2(2) . . ?
O23 Mo10 O27 83.94(19) . . ?
O25 Mo10 O27 74.97(18) . . ?
O38 Mo10 O27 71.81(18) . . ?
O26 Mo10 O27 82.85(18) . . ?
O39 Mo11 O34 102.1(2) . . ?
O39 Mo11 O36 101.3(2) . . ?
O34 Mo11 O36 88.8(2) . . ?
O39 Mo11 O35 102.3(2) . . ?
O34 Mo11 O35 86.4(2) . . ?
O36 Mo11 O35 156.4(2) . . ?
O39 Mo11 O38 101.3(2) . . ?
O34 Mo11 O38 156.6(2) . . ?
O36 Mo11 O38 87.4(2) . . ?
O35 Mo11 O38 87.9(2) . . ?
O39 Mo11 O27 172.0(2) . . ?
O34 Mo11 O27 83.85(19) . . ?
O36 Mo11 O27 73.22(18) . . ?
O35 Mo11 O27 83.32(19) . . ?
O38 Mo11 O27 72.93(18) . . ?
O5A Mo12 O1A 103.2(3) . . ?
O5A Mo12 O6A 100.9(2) . . ?
O1A Mo12 O6A 98.0(2) . . ?
O5A Mo12 O8A 98.6(2) . . ?
O1A Mo12 O8A 93.4(2) . . ?
O6A Mo12 O8A 154.4(2) . . ?
O5A Mo12 O23A 93.3(2) . . ?
O1A Mo12 O23A 162.4(2) . . ?
O6A Mo12 O23A 84.6(2) . . ?
O8A Mo12 O23A 77.9(2) . . ?
O5A Mo12 O9A 172.7(2) . . ?
O1A Mo12 O9A 82.9(2) . . ?
O6A Mo12 O9A 73.92(19) . . ?
O8A Mo12 O9A 84.93(19) . . ?
O23A Mo12 O9A 81.17(18) . . ?
O7A Mo13 O2A 101.8(2) . . ?
O7A Mo13 O11A 104.2(2) . . ?
O2A Mo13 O11A 96.8(2) . . ?
O7A Mo13 O6A 96.8(2) . . ?
O2A Mo13 O6A 92.2(2) . . ?
O11A Mo13 O6A 154.9(2) . . ?
O7A Mo13 O21A 95.4(2) . . ?
O2A Mo13 O21A 162.4(2) . . ?
O11A Mo13 O21A 82.5(2) . . ?
O6A Mo13 O21A 82.0(2) . . ?
O7A Mo13 O9A 168.3(2) . . ?
O2A Mo13 O9A 82.60(19) . . ?
O11A Mo13 O9A 85.91(19) . . ?
O6A Mo13 O9A 72.00(18) . . ?
O21A Mo13 O9A 79.78(18) . . ?
O12A Mo14 O3A 105.1(2) . . ?
O12A Mo14 O14A 103.7(3) . . ?
O3A Mo14 O14A 91.7(2) . . ?
O12A Mo14 O10A 99.7(3) . . ?
O3A Mo14 O10A 96.5(2) . . ?
O14A Mo14 O10A 152.1(2) . . ?
O12A Mo14 O18A 96.0(2) . . ?
O3A Mo14 O18A 158.8(2) . . ?
O14A Mo14 O18A 81.4(2) . . ?
O10A Mo14 O18A 81.4(2) . . ?
O12A Mo14 O20A 164.2(2) . . ?
O3A Mo14 O20A 89.3(2) . . ?
O14A Mo14 O20A 81.81(18) . . ?
O10A Mo14 O20A 71.74(18) . . ?
O18A Mo14 O20A 69.89(17) . . ?
O13A Mo15 O4A 104.4(2) . . ?
O13A Mo15 O14A 102.4(2) . . ?
O4A Mo15 O14A 95.2(2) . . ?
O13A Mo15 O15A 99.5(2) . . ?
O4A Mo15 O15A 91.8(2) . . ?
O14A Mo15 O15A 154.6(2) . . ?
O13A Mo15 O16A 95.1(2) . . ?
O4A Mo15 O16A 160.2(2) . . ?
O14A Mo15 O16A 84.1(2) . . ?
O15A Mo15 O16A 81.2(2) . . ?
O13A Mo15 O19A 164.4(2) . . ?
O4A Mo15 O19A 89.4(2) . . ?
O14A Mo15 O19A 83.31(19) . . ?
O15A Mo15 O19A 72.33(18) . . ?
O16A Mo15 O19A 70.82(17) . . ?
O22A Mo16 O8A 103.9(3) . . ?
O22A Mo16 O26A 102.9(3) . . ?
O8A Mo16 O26A 88.5(2) . . ?
O22A Mo16 O10A 98.6(3) . . ?
O8A Mo16 O10A 91.9(2) . . ?
O26A Mo16 O10A 157.8(2) . . ?
O22A Mo16 O28A 98.7(3) . . ?
O8A Mo16 O28A 157.4(2) . . ?
O26A Mo16 O28A 85.1(2) . . ?
O10A Mo16 O28A 86.2(2) . . ?
O22A Mo16 O20A 169.3(2) . . ?
O8A Mo16 O20A 83.4(2) . . ?
O26A Mo16 O20A 84.97(19) . . ?
O10A Mo16 O20A 73.05(18) . . ?
O28A Mo16 O20A 74.49(19) . . ?
O17A Mo17 O31A 101.5(2) . . ?
O17A Mo17 O29A 101.9(2) . . ?
O31A Mo17 O29A 91.0(2) . . ?
O17A Mo17 O15A 99.6(2) . . ?
O31A Mo17 O15A 88.2(2) . . ?
O29A Mo17 O15A 158.2(2) . . ?
O17A Mo17 O11A 101.3(2) . . ?
O31A Mo17 O11A 157.2(2) . . ?
O29A Mo17 O11A 85.9(2) . . ?
O15A Mo17 O11A 86.4(2) . . ?
O17A Mo17 O19A 171.7(2) . . ?
O31A Mo17 O19A 76.04(19) . . ?
O29A Mo17 O19A 86.17(19) . . ?
O15A Mo17 O19A 72.51(18) . . ?
O11A Mo17 O19A 81.20(18) . . ?
O32A Mo18 O30A 103.5(2) . . ?
O32A Mo18 O16A 102.3(2) . . ?
O30A Mo18 O16A 92.6(2) . . ?
O32A Mo18 O34A 103.4(2) . . ?
O30A Mo18 O34A 87.6(2) . . ?
O16A Mo18 O34A 153.4(2) . . ?
O32A Mo18 O31A 98.0(2) . . ?
O30A Mo18 O31A 158.2(2) . . ?
O16A Mo18 O31A 85.9(2) . . ?
O34A Mo18 O31A 84.2(2) . . ?
O32A Mo18 O19A 169.1(2) . . ?
O30A Mo18 O19A 86.26(19) . . ?
O16A Mo18 O19A 72.13(18) . . ?
O34A Mo18 O19A 81.39(19) . . ?
O31A Mo18 O19A 72.57(18) . . ?
O33A Mo19 O18A 104.0(3) . . ?
O33A Mo19 O28A 102.1(2) . . ?
O18A Mo19 O28A 92.8(2) . . ?
O33A Mo19 O35A 101.3(2) . . ?
O18A Mo19 O35A 154.0(2) . . ?
O28A Mo19 O35A 87.5(2) . . ?
O33A Mo19 O30A 99.6(2) . . ?
O18A Mo19 O30A 88.9(2) . . ?
O28A Mo19 O30A 157.1(2) . . ?
O35A Mo19 O30A 81.2(2) . . ?
O33A Mo19 O20A 175.0(2) . . ?
O18A Mo19 O20A 73.57(19) . . ?
O28A Mo19 O20A 73.76(18) . . ?
O35A Mo19 O20A 81.60(18) . . ?
O30A Mo19 O20A 84.90(18) . . ?
O37A Mo20 O21A 105.6(3) . . ?
O37A Mo20 O25A 100.9(3) . . ?
O21A Mo20 O25A 93.3(2) . . ?
O37A Mo20 O29A 100.3(3) . . ?
O21A Mo20 O29A 87.7(2) . . ?
O25A Mo20 O29A 157.7(2) . . ?
O37A Mo20 O36A 99.9(2) . . ?
O21A Mo20 O36A 154.2(2) . . ?
O25A Mo20 O36A 85.2(2) . . ?
O29A Mo20 O36A 84.4(2) . . ?
O37A Mo20 O27A 169.9(2) . . ?
O21A Mo20 O27A 83.58(19) . . ?
O25A Mo20 O27A 73.92(19) . . ?
O29A Mo20 O27A 84.09(18) . . ?
O36A Mo20 O27A 71.27(19) . . ?
O24A Mo21 O23A 103.2(3) . . ?
O24A Mo21 O25A 100.6(3) . . ?
O23A Mo21 O25A 93.1(2) . . ?
O24A Mo21 O26A 100.6(3) . . ?
O23A Mo21 O26A 88.3(2) . . ?
O25A Mo21 O26A 157.9(2) . . ?
O24A Mo21 O38A 99.8(2) . . ?
O23A Mo21 O38A 156.9(2) . . ?
O25A Mo21 O38A 84.5(2) . . ?
O26A Mo21 O38A 85.6(2) . . ?
O24A Mo21 O27A 170.4(2) . . ?
O23A Mo21 O27A 85.3(2) . . ?
O25A Mo21 O27A 74.22(19) . . ?
O26A Mo21 O27A 83.89(19) . . ?
O38A Mo21 O27A 71.91(18) . . ?
O39A Mo22 O35A 103.2(2) . . ?
O39A Mo22 O38A 101.2(2) . . ?
O35A Mo22 O38A 89.7(2) . . ?
O39A Mo22 O36A 99.6(2) . . ?
O35A Mo22 O36A 157.0(2) . . ?
O38A Mo22 O36A 87.9(2) . . ?
O39A Mo22 O34A 101.2(2) . . ?
O35A Mo22 O34A 85.6(2) . . ?
O38A Mo22 O34A 157.6(2) . . ?
O36A Mo22 O34A 88.0(2) . . ?
O39A Mo22 O27A 171.3(2) . . ?
O35A Mo22 O27A 84.03(19) . . ?
O38A Mo22 O27A 73.74(19) . . ?
O36A Mo22 O27A 73.37(19) . . ?
O34A Mo22 O27A 84.02(19) . . ?
Mo1 O1 Ho1 140.7(2) . . ?
Mo2 O2 Ho1 139.8(3) . . ?
Mo3 O3 Ho1 162.6(3) . . ?
Mo4 O4 Ho1 153.8(3) . . ?
Mo2 O6 Mo1 118.8(2) . . ?
Mo1 O8 Mo5 153.6(3) . . ?
P1 O9 Mo1 127.8(3) . . ?
P1 O9 Mo2 130.1(3) . . ?
Mo1 O9 Mo2 91.01(16) . . ?
Mo3 O10 Mo5 124.7(3) . . ?
Mo6 O11 Mo2 156.7(3) . . ?
Mo4 O14 Mo3 141.5(3) . . ?
Mo6 O15 Mo4 123.9(3) . . ?
Mo7 O16 Mo4 124.8(3) . . ?
P1 O17 Mo3 125.0(3) . . ?
P1 O17 Mo5 126.2(3) . . ?
Mo3 O17 Mo5 89.49(15) . . ?
P1 O17 Mo8 125.4(3) . . ?
Mo3 O17 Mo8 91.00(15) . . ?
Mo5 O17 Mo8 88.38(15) . . ?
Mo8 O18 Mo3 125.3(3) . . ?
P1 O19 Mo4 123.9(3) . . ?
P1 O19 Mo6 125.9(3) . . ?
Mo4 O19 Mo6 90.84(16) . . ?
P1 O19 Mo7 127.6(3) . . ?
Mo4 O19 Mo7 90.27(15) . . ?
Mo6 O19 Mo7 86.48(15) . . ?
Mo9 O21 Mo2 152.4(3) . . ?
Mo10 O23 Mo1 152.0(3) . . ?
Mo10 O25 Mo9 122.8(2) . . ?
Mo5 O26 Mo10 151.0(3) . . ?
P1 O27 Mo11 127.1(2) . . ?
P1 O27 Mo10 125.0(3) . . ?
Mo11 O27 Mo10 90.95(16) . . ?
P1 O27 Mo9 123.3(3) . . ?
Mo11 O27 Mo9 90.60(16) . . ?
Mo10 O27 Mo9 88.84(15) . . ?
Mo5 O28 Mo8 124.4(3) . . ?
Mo9 O29 Mo6 144.8(3) . . ?
Mo8 O30 Mo7 151.3(3) . . ?
Mo7 O31 Mo6 123.2(3) . . ?
Mo11 O34 Mo7 155.5(3) . . ?
Mo11 O35 Mo8 147.9(3) . . ?
Mo11 O36 Mo9 124.8(3) . . ?
Mo11 O38 Mo10 123.9(3) . . ?
Mo12 O1A Ho1 139.9(3) . . ?
Mo13 O2A Ho1 140.2(3) . . ?
Mo14 O3A Ho1 160.4(3) . . ?
Mo15 O4A Ho1 156.7(3) . . ?
Mo12 O6A Mo13 119.8(2) . . ?
Mo16 O8A Mo12 154.9(3) . . ?
P1A O9A Mo12 130.0(3) . . ?
P1A O9A Mo13 128.1(3) . . ?
Mo12 O9A Mo13 90.97(16) . . ?
Mo16 O10A Mo14 124.8(3) . . ?
Mo13 O11A Mo17 154.1(3) . . ?
Mo15 O14A Mo14 141.5(3) . . ?
Mo17 O15A Mo15 124.2(2) . . ?
Mo18 O16A Mo15 126.0(2) . . ?
Mo19 O18A Mo14 125.9(3) . . ?
P1A O19A Mo15 123.8(3) . . ?
P1A O19A Mo17 126.2(3) . . ?
Mo15 O19A Mo17 91.01(16) . . ?
P1A O19A Mo18 125.7(3) . . ?
Mo15 O19A Mo18 91.02(16) . . ?
Mo17 O19A Mo18 88.11(16) . . ?
P1A O20A Mo16 125.5(3) . . ?
P1A O20A Mo14 124.5(3) . . ?
Mo16 O20A Mo14 90.09(16) . . ?
P1A O20A Mo19 126.9(3) . . ?
Mo16 O20A Mo19 87.97(15) . . ?
Mo14 O20A Mo19 90.30(15) . . ?
Mo20 O21A Mo13 151.9(3) . . ?
Mo21 O23A Mo12 151.8(3) . . ?
Mo20 O25A Mo21 123.3(3) . . ?
Mo16 O26A Mo21 145.7(3) . . ?
P1A O27A Mo22 127.2(3) . . ?
P1A O27A Mo21 124.3(3) . . ?
Mo22 O27A Mo21 90.75(16) . . ?
P1A O27A Mo20 124.3(3) . . ?
Mo22 O27A Mo20 90.84(16) . . ?
Mo21 O27A Mo20 88.29(16) . . ?
Mo19 O28A Mo16 123.3(3) . . ?
Mo17 O29A Mo20 148.2(3) . . ?
Mo18 O30A Mo19 152.0(3) . . ?
Mo17 O31A Mo18 123.2(3) . . ?
Mo18 O34A Mo22 149.3(3) . . ?
Mo22 O35A Mo19 154.6(3) . . ?
Mo22 O36A Mo20 124.3(3) . . ?
Mo22 O38A Mo21 123.5(3) . . ?
O14S O13S N5 160.9(9) . . ?
O9 P1 O19 110.2(3) . . ?
O9 P1 O17 110.8(3) . . ?
O19 P1 O17 108.6(3) . . ?
O9 P1 O27 109.5(3) . . ?
O19 P1 O27 109.2(3) . . ?
O17 P1 O27 108.4(3) . . ?
O9A P1A O19A 110.6(3) . . ?
O9A P1A O27A 109.4(3) . . ?
O19A P1A O27A 108.9(3) . . ?
O9A P1A O20A 110.3(3) . . ?
O19A P1A O20A 108.6(3) . . ?
O27A P1A O20A 109.0(3) . . ?

loop_
_geom_bond_atom_site_label_1
_geom_bond_atom_site_label_2
_geom_bond_distance
_geom_bond_site_symmetry_2
_geom_bond_publ_flag
Ho1 O3 2.335(5) . ?
Ho1 O4 2.336(5) . ?
Ho1 O4A 2.341(5) . ?
Ho1 O3A 2.349(5) . ?
Ho1 O2A 2.350(5) . ?
Ho1 O2 2.354(5) . ?
Ho1 O1A 2.356(5) . ?
Ho1 O1 2.363(5) . ?
Mo1 O5 1.704(5) . ?
Mo1 O1 1.762(5) . ?
Mo1 O8 1.851(5) . ?
Mo1 O6 2.007(5) . ?
Mo1 O23 2.103(5) . ?
Mo1 O9 2.324(5) . ?
Mo2 O7 1.696(5) . ?
Mo2 O2 1.754(5) . ?
Mo2 O6 1.867(5) . ?
Mo2 O11 2.011(5) . ?
Mo2 O21 2.119(5) . ?
Mo2 O9 2.351(5) . ?
Mo3 O12 1.690(5) . ?
Mo3 O3 1.746(5) . ?
Mo3 O10 1.895(5) . ?
Mo3 O14 2.000(5) . ?
Mo3 O18 2.096(5) . ?
Mo3 O17 2.440(5) . ?
Mo4 O13 1.707(5) . ?
Mo4 O4 1.746(5) . ?
Mo4 O14 1.852(5) . ?
Mo4 O15 2.034(5) . ?
Mo4 O16 2.083(5) . ?
Mo4 O19 2.411(5) . ?
Mo5 O22 1.694(5) . ?
Mo5 O28 1.822(5) . ?
Mo5 O26 1.836(5) . ?
Mo5 O10 1.984(5) . ?
Mo5 O8 1.997(5) . ?
Mo5 O17 2.442(5) . ?
Mo6 O20 1.701(5) . ?
Mo6 O11 1.827(5) . ?
Mo6 O15 1.882(5) . ?
Mo6 O29 1.958(5) . ?
Mo6 O31 1.987(5) . ?
Mo6 O19 2.443(5) . ?
Mo7 O32 1.689(5) . ?
Mo7 O16 1.831(5) . ?
Mo7 O31 1.852(5) . ?
Mo7 O34 1.948(5) . ?
Mo7 O30 2.019(5) . ?
Mo7 O19 2.487(5) . ?
Mo8 O33 1.701(5) . ?
Mo8 O30 1.832(5) . ?
Mo8 O18 1.845(5) . ?
Mo8 O35 1.927(5) . ?
Mo8 O28 2.046(5) . ?
Mo8 O17 2.469(5) . ?
Mo9 O37 1.694(5) . ?
Mo9 O21 1.808(5) . ?
Mo9 O29 1.884(5) . ?
Mo9 O36 1.973(5) . ?
Mo9 O25 1.987(5) . ?
Mo9 O27 2.426(5) . ?
Mo10 O24 1.708(5) . ?
Mo10 O23 1.801(5) . ?
Mo10 O25 1.880(5) . ?
Mo10 O38 1.963(5) . ?
Mo10 O26 2.002(5) . ?
Mo10 O27 2.425(4) . ?
Mo11 O39 1.703(5) . ?
Mo11 O34 1.887(5) . ?
Mo11 O36 1.896(5) . ?
Mo11 O35 1.913(5) . ?
Mo11 O38 1.933(5) . ?
Mo11 O27 2.398(5) . ?
Mo12 O5A 1.698(5) . ?
Mo12 O1A 1.747(5) . ?
Mo12 O6A 1.886(5) . ?
Mo12 O8A 1.978(5) . ?
Mo12 O23A 2.123(5) . ?
Mo12 O9A 2.328(5) . ?
Mo13 O7A 1.689(5) . ?
Mo13 O2A 1.774(5) . ?
Mo13 O11A 1.889(5) . ?
Mo13 O6A 1.970(5) . ?
Mo13 O21A 2.077(5) . ?
Mo13 O9A 2.351(4) . ?
Mo14 O12A 1.694(5) . ?
Mo14 O3A 1.747(5) . ?
Mo14 O14A 1.937(5) . ?
Mo14 O10A 1.943(5) . ?
Mo14 O18A 2.108(5) . ?
Mo14 O20A 2.444(5) . ?
Mo15 O13A 1.721(5) . ?
Mo15 O4A 1.743(5) . ?
Mo15 O14A 1.889(5) . ?
Mo15 O15A 1.972(5) . ?
Mo15 O16A 2.063(5) . ?
Mo15 O19A 2.416(5) . ?
Mo16 O22A 1.698(5) . ?
Mo16 O8A 1.856(5) . ?
Mo16 O26A 1.904(5) . ?
Mo16 O10A 1.926(5) . ?
Mo16 O28A 1.962(5) . ?
Mo16 O20A 2.399(5) . ?
Mo17 O17A 1.687(5) . ?
Mo17 O31A 1.879(5) . ?
Mo17 O29A 1.889(5) . ?
Mo17 O15A 1.940(5) . ?
Mo17 O11A 1.945(5) . ?
Mo17 O19A 2.429(5) . ?
Mo18 O32A 1.694(5) . ?
Mo18 O30A 1.855(5) . ?
Mo18 O16A 1.863(5) . ?
Mo18 O34A 1.905(5) . ?
Mo18 O31A 2.008(5) . ?
Mo18 O19A 2.488(5) . ?
Mo19 O33A 1.700(5) . ?
Mo19 O18A 1.807(5) . ?
Mo19 O28A 1.887(5) . ?
Mo19 O35A 1.971(5) . ?
Mo19 O30A 1.974(5) . ?
Mo19 O20A 2.479(5) . ?
Mo20 O37A 1.694(5) . ?
Mo20 O21A 1.802(5) . ?
Mo20 O25A 1.920(5) . ?
Mo20 O29A 1.967(5) . ?
Mo20 O36A 1.970(5) . ?
Mo20 O27A 2.445(5) . ?
Mo21 O24A 1.698(5) . ?
Mo21 O23A 1.818(5) . ?
Mo21 O25A 1.933(6) . ?
Mo21 O26A 1.934(5) . ?
Mo21 O38A 1.973(5) . ?
Mo21 O27A 2.423(5) . ?
Mo22 O39A 1.698(5) . ?
Mo22 O35A 1.881(5) . ?
Mo22 O38A 1.913(5) . ?
Mo22 O36A 1.922(5) . ?
Mo22 O34A 1.924(5) . ?
Mo22 O27A 2.386(5) . ?
N5 O13S 1.585(13) . ?
O9 P1 1.522(5) . ?
O17 P1 1.544(5) . ?
O19 P1 1.540(5) . ?
O27 P1 1.552(5) . ?
O9A P1A 1.525(5) . ?
O19A P1A 1.544(5) . ?
O20A P1A 1.551(5) . ?
O27A P1A 1.546(5) . ?
O13S O14S 1.131(10) . ?
